data_4308387
loop_
_publ_author_name
'Kurmoo, Mohamedally'
'Estourn\`es, Claude'
'Oka, Yoshimi'
'Kumagai, Hitoshi'
'Inoue, Katsuya'

_publ_section_title
;
 Knotted Network Consisting of 3-Threads and a Zwitterionic One-Dimensional
 Polymorphs of trans-3-(3-Pyridyl)acrylate of Cobalt and Nickel,
 MII(C8H6NO2)2(H2O)2
;
_journal_coden_ASTM INOCAJ
_journal_issue 2
_journal_name_full 'Inorganic Chemistry'
_journal_page_first 217
_journal_page_last 224
_journal_paper_doi 10.1021/ic0488536
_journal_volume 44
_journal_year 2005
_chemical_formula_moiety 'C16 H16 Co N2 O6 '
_chemical_formula_sum 'C16 H16 Co N2 O6'
_chemical_formula_weight 391.25
_space_group_IT_number 2
_symmetry_cell_setting triclinic
_symmetry_Int_Tables_number 2
_symmetry_space_group_name_Hall '-P 1'
_symmetry_space_group_name_H-M 'P -1'
_cell_angle_alpha 66.552(3)
_cell_angle_beta 81.306(2)
_cell_angle_gamma 84.953(2)
_cell_formula_units_Z 2
_cell_length_a 7.620(1)
_cell_length_b 9.644(2)
_cell_length_c 11.978(2)
_cell_measurement_temperature 273.2
_cell_volume 797.9(2)
_computing_data_reduction 'teXsan Ver. 1.11'
_computing_publication_material 'teXsan Ver. 1.11'
_computing_structure_refinement 'teXsan Ver. 1.10'
_computing_structure_solution SIR92
_diffrn_measured_fraction_theta_full 0.8870
_diffrn_measured_fraction_theta_max 0.8870
_diffrn_radiation_type 'Mo K\a'
_diffrn_radiation_wavelength 0.7107
_diffrn_reflns_av_R_equivalents 0.021
_diffrn_reflns_limit_h_max 9
_diffrn_reflns_limit_h_min -9
_diffrn_reflns_limit_k_max 12
_diffrn_reflns_limit_k_min -12
_diffrn_reflns_limit_l_max 15
_diffrn_reflns_limit_l_min -12
_diffrn_reflns_number 297
_diffrn_reflns_theta_full 28.33
_diffrn_reflns_theta_max 28.33
_exptl_absorpt_coefficient_mu 1.113
_exptl_absorpt_correction_type none
_exptl_crystal_colour unknown
_exptl_crystal_density_diffrn 1.628
_exptl_crystal_density_method 'not measured'
_exptl_crystal_description unknown
_exptl_crystal_size_max 0.000
_exptl_crystal_size_mid 0.000
_exptl_crystal_size_min 0.000
_refine_diff_density_max 0.62
_refine_diff_density_min -0.62
_refine_ls_extinction_method none
_refine_ls_goodness_of_fit_ref 1.312
_refine_ls_hydrogen_treatment noref
_refine_ls_number_parameters 226
_refine_ls_number_reflns 3508
_refine_ls_R_factor_gt 0.0468
_refine_ls_shift/su_max 0.0317
_refine_ls_structure_factor_coef Fsqd
_refine_ls_weighting_details 'w = 1/[\s^2^(Fo^2^) + (0.10700(Max(Fo^2^,0) + 2Fc^2^)/3)^2^]'
_refine_ls_weighting_scheme calc
_refine_ls_wR_factor_ref 0.1680
_reflns_number_gt 3255
_reflns_number_total 3508
_reflns_threshold_expression F^2^>2.0\s(F^2^)
_cod_duplicate_entry 4300968
_cod_data_source_file ic0488536si20040820_075833_2.cif
_cod_data_source_block mk10
_cod_depositor_comments
;
The following automatic conversions were performed:
data name '_geom_hbond_site_distance_dh' replaced with
'_geom_hbond_distance_DH' as specified in the replacement file
'/home/antanas/src/cod-tools/trunk/data/replacement-values/replacement_tags.lst'.

data
name '_geom_hbond_site_distance_ha' replaced with
'_geom_hbond_distance_HA' as specified in the replacement file
'/home/antanas/src/cod-tools/trunk/data/replacement-values/replacement_tags.lst'.

data
name '_geom_hbond_site_distance_da' replaced with
'_geom_hbond_distance_DA' as specified in the replacement file
'/home/antanas/src/cod-tools/trunk/data/replacement-values/replacement_tags.lst'.

Automatic conversion script
Id: cif_correct_tags 5005 2017-03-03 11:38:54Z antanas 
;
_cod_original_sg_symbol_H-M 'P -1 '
_cod_original_formula_sum 'C16 H16 Co N2 O6 '
_cod_database_code 4308387

loop_
_symmetry_equiv_pos_as_xyz
x,y,z
-x,-y,-z

loop_
_atom_site_label
_atom_site_type_symbol
_atom_site_fract_x
_atom_site_fract_y
_atom_site_fract_z
_atom_site_U_iso_or_equiv
_atom_site_adp_type
_atom_site_occupancy
_atom_site_calc_flag
_atom_site_refinement_flags
_atom_site_disorder_assembly
_atom_site_disorder_group
Co(1) Co 0.37971(4) 0.34188(3) 0.73759(3) 0.0246(1) Uani 1.00 d . . .
O(1) O -0.1866(3) 1.0356(2) 0.7330(2) 0.0548(7) Uani 1.00 d . . .
O(2) O -0.3992(3) 0.9082(2) 0.8803(2) 0.0427(5) Uani 1.00 d . . .
O(3) O 0.3622(2) 0.5736(2) 0.6094(2) 0.0338(5) Uani 1.00 d . . .
O(4) O 0.4538(2) 0.5184(2) 0.7867(2) 0.0352(5) Uani 1.00 d . . .
O(5) O 0.6418(2) 0.3158(2) 0.6487(2) 0.0371(5) Uani 1.00 d . . .
O(6) O 0.4280(3) 0.1510(2) 0.8810(2) 0.0394(5) Uani 1.00 d . . .
N(1) N 0.1139(3) 0.3517(2) 0.8326(2) 0.0309(5) Uani 1.00 d . . .
N(2) N 0.2797(3) 0.2431(2) 0.6317(2) 0.0307(5) Uani 1.00 d . . .
C(1) C 0.0357(3) 0.4795(3) 0.8394(2) 0.0300(6) Uani 1.00 d . . .
C(2) C -0.1356(3) 0.4925(3) 0.8939(2) 0.0310(6) Uani 1.00 d . . .
C(3) C -0.2294(3) 0.3589(3) 0.9504(3) 0.0422(7) Uani 1.00 d . . .
C(4) C -0.1507(4) 0.2262(3) 0.9439(3) 0.0507(9) Uani 1.00 d . . .
C(5) C 0.0175(3) 0.2269(3) 0.8858(3) 0.0377(7) Uani 1.00 d . . .
C(6) C -0.2165(3) 0.6369(3) 0.8888(2) 0.0332(6) Uani 1.00 d . . .
C(7) C -0.1468(3) 0.7715(3) 0.8289(2) 0.0349(6) Uani 1.00 d . . .
C(8) C -0.2499(4) 0.9173(3) 0.8139(2) 0.0375(7) Uani 1.00 d . . .
C(9) C 0.3162(3) 0.0996(3) 0.6458(2) 0.0304(6) Uani 1.00 d . . .
C(10) C 0.2625(3) 0.0357(3) 0.5719(2) 0.0272(6) Uani 1.00 d . . .
C(11) C 0.1648(3) 0.1273(3) 0.4803(2) 0.0335(6) Uani 1.00 d . . .
C(12) C 0.1246(4) 0.2754(3) 0.4657(3) 0.0459(8) Uani 1.00 d . . .
C(13) C 0.1830(4) 0.3284(3) 0.5429(3) 0.0386(7) Uani 1.00 d . . .
C(14) C 0.3023(3) -0.1218(3) 0.5890(2) 0.0302(6) Uani 1.00 d . . .
C(15) C 0.3935(3) -0.2235(3) 0.6726(2) 0.0312(6) Uani 1.00 d . . .
C(16) C 0.4078(3) 0.6138(3) 0.6896(2) 0.0287(6) Uani 1.00 d . . .
H(1) H 0.1111 0.5640 0.8021 0.0253 Uiso 1.00 calc . . .
H(2) H -0.3453 0.3616 0.9784 0.0253 Uiso 1.00 calc . . .
H(3) H -0.2114 0.1331 0.9882 0.0253 Uiso 1.00 calc . . .
H(4) H 0.0803 0.1341 0.8755 0.0253 Uiso 1.00 calc . . .
H(5) H -0.3364 0.6335 0.9224 0.0253 Uiso 1.00 calc . . .
H(6) H -0.0230 0.7813 0.7988 0.0253 Uiso 1.00 calc . . .
H(7) H 0.3900 0.0569 0.6987 0.0253 Uiso 1.00 calc . . .
H(8) H 0.1279 0.0933 0.4229 0.0253 Uiso 1.00 calc . . .
H(9) H 0.0682 0.3428 0.3924 0.0253 Uiso 1.00 calc . . .
H(10) H 0.1587 0.4362 0.5274 0.0253 Uiso 1.00 calc . . .
H(11) H 0.2545 -0.1562 0.5373 0.0253 Uiso 1.00 calc . . .
H(12) H 0.4560 -0.2005 0.7305 0.0253 Uiso 1.00 calc . . .
H(13) H 0.6450 0.3352 0.5710 0.0440 Uiso 1.00 calc . . .
H(14) H 0.7077 0.2227 0.6719 0.0440 Uiso 1.00 calc . . .
H(15) H 0.4907 0.0798 0.8867 0.0440 Uiso 1.00 calc . . .
H(16) H 0.4123 0.1598 0.9519 0.0440 Uiso 1.00 calc . . .

loop_
_atom_site_aniso_label
_atom_site_aniso_U_11
_atom_site_aniso_U_22
_atom_site_aniso_U_33
_atom_site_aniso_U_12
_atom_site_aniso_U_13
_atom_site_aniso_U_23
Co(1) 0.0345(2) 0.0171(2) 0.0245(2) 0.0060(1) -0.0049(2) -0.0115(2)
O(1) 0.066(1) 0.029(1) 0.059(1) 0.0099(10) 0.008(1) -0.015(1)
O(2) 0.054(1) 0.033(1) 0.033(1) 0.0184(9) 0.0040(8) -0.0128(9)
O(3) 0.0492(10) 0.0234(9) 0.0313(10) 0.0035(7) -0.0059(8) -0.0140(8)
O(4) 0.0432(9) 0.0252(9) 0.040(1) 0.0056(8) -0.0119(8) -0.0148(8)
O(5) 0.0419(10) 0.036(1) 0.0309(10) 0.0076(8) -0.0016(8) -0.0138(9)
O(6) 0.057(1) 0.0285(10) 0.0284(9) 0.0205(8) -0.0042(8) -0.0117(8)
N(1) 0.0345(10) 0.024(1) 0.036(1) 0.0047(8) -0.0034(9) -0.0158(9)
N(2) 0.042(1) 0.021(1) 0.032(1) 0.0051(8) -0.0078(8) -0.0144(9)
C(1) 0.034(1) 0.023(1) 0.033(1) 0.0042(9) -0.0013(9) -0.014(1)
C(2) 0.028(1) 0.032(1) 0.035(1) 0.0106(9) -0.0068(9) -0.016(1)
C(3) 0.026(1) 0.036(2) 0.060(2) 0.0022(10) -0.002(1) -0.017(1)
C(4) 0.038(1) 0.032(2) 0.080(2) -0.004(1) -0.007(1) -0.018(2)
C(5) 0.040(1) 0.022(1) 0.051(2) 0.0031(10) -0.003(1) -0.016(1)
C(6) 0.031(1) 0.033(1) 0.036(1) 0.0108(9) -0.0014(9) -0.017(1)
C(7) 0.037(1) 0.031(1) 0.036(1) 0.0132(10) -0.0016(10) -0.016(1)
C(8) 0.054(1) 0.033(1) 0.029(1) 0.019(1) -0.009(1) -0.019(1)
C(9) 0.037(1) 0.023(1) 0.034(1) 0.0069(9) -0.0104(10) -0.015(1)
C(10) 0.032(1) 0.022(1) 0.030(1) 0.0038(8) -0.0032(9) -0.0143(10)
C(11) 0.045(1) 0.030(1) 0.029(1) -0.003(1) -0.0062(10) -0.014(1)
C(12) 0.068(2) 0.031(1) 0.043(2) 0.010(1) -0.026(1) -0.014(1)
C(13) 0.055(1) 0.023(1) 0.042(2) 0.009(1) -0.017(1) -0.015(1)
C(14) 0.038(1) 0.021(1) 0.036(1) 0.0019(9) -0.0036(10) -0.016(1)
C(15) 0.037(1) 0.020(1) 0.041(1) -0.0005(9) -0.0036(10) -0.017(1)
C(16) 0.029(1) 0.021(1) 0.038(1) 0.0043(9) -0.0037(9) -0.016(1)

loop_
_atom_type_symbol
_atom_type_description
_atom_type_scat_dispersion_real
_atom_type_scat_dispersion_imag
_atom_type_scat_source
C C 0.003 0.002
;International Tables for Crystallography
(1992, Vol. C, Tables 4.2.6.8 and 6.1.1.1)
;
H H 0.000 0.000
;International Tables for Crystallography
(1992, Vol. C, Table 6.1.1.2)
;
Co Co 0.349 0.972
;International Tables for Crystallography
(1992, Vol. C, Tables 4.2.6.8 and 6.1.1.1)
;
N N 0.006 0.003
;International Tables for Crystallography
(1992, Vol. C, Tables 4.2.6.8 and 6.1.1.1)
;
O O 0.011 0.006
;International Tables for Crystallography
(1992, Vol. C, Tables 4.2.6.8 and 6.1.1.1)
;

loop_
_geom_angle_atom_site_label_1
_geom_angle_atom_site_label_2
_geom_angle_atom_site_label_3
_geom_angle
_geom_angle_site_symmetry_1
_geom_angle_site_symmetry_2
_geom_angle_site_symmetry_3
_geom_angle_publ_flag
O(3) Co(1) O(4) 60.90(7) . . . yes
O(3) Co(1) O(5) 90.43(8) . . . yes
O(3) Co(1) O(6) 164.68(8) . . . yes
O(3) Co(1) N(1) 93.20(8) . . . yes
O(3) Co(1) N(2) 97.06(8) . . . yes
O(3) Co(1) C(16) 30.91(8) . . . yes
O(4) Co(1) O(5) 94.13(8) . . . yes
O(4) Co(1) O(6) 103.92(8) . . . yes
O(4) Co(1) N(1) 88.77(8) . . . yes
O(4) Co(1) N(2) 157.86(9) . . . yes
O(4) Co(1) C(16) 30.10(8) . . . yes
O(5) Co(1) O(6) 88.61(8) . . . yes
O(5) Co(1) N(1) 176.15(7) . . . yes
O(5) Co(1) N(2) 87.64(8) . . . yes
O(5) Co(1) C(16) 94.57(8) . . . yes
O(6) Co(1) N(1) 88.23(9) . . . yes
O(6) Co(1) N(2) 98.18(9) . . . yes
O(6) Co(1) C(16) 134.00(9) . . . yes
N(1) Co(1) N(2) 90.63(8) . . . yes
N(1) Co(1) C(16) 89.20(8) . . . yes
N(2) Co(1) C(16) 127.77(9) . . . yes
O(2) O(1) O(5) 98.7(1) . . 1_465 yes
O(2) O(1) C(7) 62.3(1) . . . yes
O(2) O(1) C(8) 27.7(1) . . . yes
O(5) O(1) C(7) 159.4(1) 1_465 . . yes
O(5) O(1) C(8) 126.2(2) 1_465 . . yes
C(7) O(1) C(8) 34.7(2) . . . yes
O(1) O(2) O(6) 93.6(1) . . 1_465 yes
O(1) O(2) O(6) 127.8(1) . . 2_567 yes
O(1) O(2) C(6) 88.37(10) . . . yes
O(1) O(2) C(7) 61.2(1) . . . yes
O(1) O(2) C(8) 26.9(2) . . . yes
O(6) O(2) O(6) 80.89(8) 1_465 . 2_567 yes
O(6) O(2) C(6) 177.8(1) 1_465 . . yes
O(6) O(2) C(7) 154.0(1) 1_465 . . yes
O(6) O(2) C(8) 120.2(2) 1_465 . . yes
O(6) O(2) C(6) 97.22(9) 2_567 . . yes
O(6) O(2) C(7) 108.5(1) 2_567 . . yes
O(6) O(2) C(8) 122.8(2) 2_567 . . yes
C(6) O(2) C(7) 27.77(9) . . . yes
C(6) O(2) C(8) 61.8(2) . . . yes
C(7) O(2) C(8) 34.3(2) . . . yes
Co(1) O(3) O(4) 59.46(7) . . . yes
Co(1) O(3) O(5) 128.10(8) . . 2_666 yes
Co(1) O(3) C(14) 144.06(10) . . 1_565 yes
Co(1) O(3) C(15) 120.2(1) . . 1_565 yes
Co(1) O(3) C(16) 88.5(2) . . . yes
O(4) O(3) O(5) 160.9(1) . . 2_666 yes
O(4) O(3) C(14) 88.50(9) . . 1_565 yes
O(4) O(3) C(15) 61.63(9) . . 1_565 yes
O(4) O(3) C(16) 29.2(1) . . . yes
O(5) O(3) C(14) 87.53(9) 2_666 . 1_565 yes
O(5) O(3) C(15) 110.9(1) 2_666 . 1_565 yes
O(5) O(3) C(16) 140.0(2) 2_666 . . yes
C(14) O(3) C(15) 27.58(8) 1_565 . 1_565 yes
C(14) O(3) C(16) 59.7(2) 1_565 . . yes
C(15) O(3) C(16) 32.5(1) 1_565 . . yes
Co(1) O(4) O(3) 59.64(7) . . . yes
Co(1) O(4) C(15) 122.5(1) . . 1_565 yes
Co(1) O(4) C(16) 89.4(2) . . . yes
O(3) O(4) C(15) 63.78(9) . . 1_565 yes
O(3) O(4) C(16) 30.0(1) . . . yes
C(15) O(4) C(16) 33.8(1) 1_565 . . yes
Co(1) O(5) O(1) 118.5(1) . . 1_645 yes
Co(1) O(5) O(3) 109.78(8) . . 2_666 yes
Co(1) O(5) O(6) 43.55(5) . . . yes
Co(1) O(5) N(2) 45.57(6) . . . yes
O(1) O(5) O(3) 110.68(9) 1_645 . 2_666 yes
O(1) O(5) O(6) 76.73(8) 1_645 . . yes
O(1) O(5) N(2) 103.21(9) 1_645 . . yes
O(3) O(5) O(6) 141.79(10) 2_666 . . yes
O(3) O(5) N(2) 77.83(7) 2_666 . . yes
O(6) O(5) N(2) 64.10(8) . . . yes
Co(1) O(6) O(2) 131.16(9) . . 2_567 yes
Co(1) O(6) O(2) 128.60(10) . . 1_645 yes
Co(1) O(6) O(5) 47.84(6) . . . yes
Co(1) O(6) N(1) 48.35(6) . . . yes
O(2) O(6) O(2) 99.11(8) 2_567 . 1_645 yes
O(2) O(6) O(5) 141.8(1) 2_567 . . yes
O(2) O(6) N(1) 96.16(8) 2_567 . . yes
O(2) O(6) O(5) 87.51(8) 1_645 . . yes
O(2) O(6) N(1) 150.1(1) 1_645 . . yes
O(5) O(6) N(1) 96.17(9) . . . yes
Co(1) N(1) O(6) 43.42(6) . . . yes
Co(1) N(1) C(1) 123.6(2) . . . yes
Co(1) N(1) C(2) 151.2(1) . . . yes
Co(1) N(1) C(3) 178.2(1) . . . yes
Co(1) N(1) C(4) 148.8(1) . . . yes
Co(1) N(1) C(5) 120.0(2) . . . yes
O(6) N(1) C(1) 144.6(2) . . . yes
O(6) N(1) C(2) 152.5(1) . . . yes
O(6) N(1) C(3) 136.5(1) . . . yes
O(6) N(1) C(4) 112.2(1) . . . yes
O(6) N(1) C(5) 86.9(2) . . . yes
C(1) N(1) C(2) 27.7(1) . . . yes
C(1) N(1) C(3) 57.7(1) . . . yes
C(1) N(1) C(4) 87.7(2) . . . yes
C(1) N(1) C(5) 116.4(2) . . . yes
C(2) N(1) C(3) 30.08(9) . . . yes
C(2) N(1) C(4) 60.0(1) . . . yes
C(2) N(1) C(5) 88.8(2) . . . yes
C(3) N(1) C(4) 29.9(1) . . . yes
C(3) N(1) C(5) 58.7(2) . . . yes
C(4) N(1) C(5) 28.8(1) . . . yes
Co(1) N(2) O(5) 46.80(6) . . . yes
Co(1) N(2) C(9) 122.6(2) . . . yes
Co(1) N(2) C(10) 151.2(1) . . . yes
Co(1) N(2) C(11) 176.1(1) . . . yes
Co(1) N(2) C(12) 148.2(1) . . . yes
Co(1) N(2) C(13) 119.3(2) . . . yes
O(5) N(2) C(9) 96.9(2) . . . yes
O(5) N(2) C(10) 115.6(1) . . . yes
O(5) N(2) C(11) 130.4(1) . . . yes
O(5) N(2) C(12) 133.7(1) . . . yes
O(5) N(2) C(13) 124.1(2) . . . yes
C(9) N(2) C(10) 28.8(1) . . . yes
C(9) N(2) C(11) 58.8(1) . . . yes
C(9) N(2) C(12) 89.0(2) . . . yes
C(9) N(2) C(13) 118.0(2) . . . yes
C(10) N(2) C(11) 30.06(8) . . . yes
C(10) N(2) C(12) 60.2(1) . . . yes
C(10) N(2) C(13) 89.2(2) . . . yes
C(11) N(2) C(12) 30.12(9) . . . yes
C(11) N(2) C(13) 59.1(2) . . . yes
C(12) N(2) C(13) 29.0(1) . . . yes
N(1) C(1) C(2) 125.5(2) . . . yes
N(1) C(1) C(3) 93.4(2) . . . yes
N(1) C(1) C(4) 62.2(2) . . . yes
N(1) C(1) C(5) 31.7(1) . . . yes
N(1) C(1) C(6) 154.8(2) . . . yes
N(1) C(1) C(7) 174.2(2) . . . yes
C(2) C(1) C(3) 32.1(1) . . . yes
C(2) C(1) C(4) 63.3(2) . . . yes
C(2) C(1) C(5) 93.8(2) . . . yes
C(2) C(1) C(6) 29.5(1) . . . yes
C(2) C(1) C(7) 55.4(1) . . . yes
C(3) C(1) C(4) 31.2(1) . . . yes
C(3) C(1) C(5) 61.7(1) . . . yes
C(3) C(1) C(6) 61.6(1) . . . yes
C(3) C(1) C(7) 87.4(1) . . . yes
C(4) C(1) C(5) 30.5(1) . . . yes
C(4) C(1) C(6) 92.8(1) . . . yes
C(4) C(1) C(7) 118.5(1) . . . yes
C(5) C(1) C(6) 123.2(1) . . . yes
C(5) C(1) C(7) 148.7(1) . . . yes
C(6) C(1) C(7) 25.87(9) . . . yes
N(1) C(2) C(1) 26.8(1) . . . yes
N(1) C(2) C(3) 89.2(2) . . . yes
N(1) C(2) C(4) 58.8(1) . . . yes
N(1) C(2) C(5) 29.17(8) . . . yes
N(1) C(2) C(6) 149.1(2) . . . yes
N(1) C(2) C(7) 123.9(1) . . . yes
C(1) C(2) C(3) 116.0(2) . . . yes
C(1) C(2) C(4) 85.6(2) . . . yes
C(1) C(2) C(5) 56.0(1) . . . yes
C(1) C(2) C(6) 122.5(2) . . . yes
C(1) C(2) C(7) 97.3(2) . . . yes
C(3) C(2) C(4) 30.4(2) . . . yes
C(3) C(2) C(5) 60.0(2) . . . yes
C(3) C(2) C(6) 121.5(2) . . . yes
C(3) C(2) C(7) 146.5(2) . . . yes
C(4) C(2) C(5) 29.67(10) . . . yes
C(4) C(2) C(6) 151.7(2) . . . yes
C(4) C(2) C(7) 173.8(2) . . . yes
C(5) C(2) C(6) 175.9(2) . . . yes
C(5) C(2) C(7) 152.6(1) . . . yes
C(6) C(2) C(7) 25.2(1) . . . yes
N(1) C(3) C(1) 28.85(8) . . . yes
N(1) C(3) C(2) 60.7(1) . . . yes
N(1) C(3) C(4) 58.4(2) . . . yes
N(1) C(3) C(5) 28.74(8) . . . yes
N(1) C(3) C(6) 90.6(1) . . . yes
C(1) C(3) C(2) 31.9(1) . . . yes
C(1) C(3) C(4) 87.3(2) . . . yes
C(1) C(3) C(5) 57.6(1) . . . yes
C(1) C(3) C(6) 61.8(1) . . . yes
C(2) C(3) C(4) 119.1(3) . . . yes
C(2) C(3) C(5) 89.5(2) . . . yes
C(2) C(3) C(6) 29.9(1) . . . yes
C(4) C(3) C(5) 29.7(2) . . . yes
C(4) C(3) C(6) 148.8(2) . . . yes
C(5) C(3) C(6) 119.3(1) . . . yes
N(1) C(4) C(1) 30.13(8) . . . yes
N(1) C(4) C(2) 61.2(1) . . . yes
N(1) C(4) C(3) 91.7(2) . . . yes
N(1) C(4) C(5) 28.3(1) . . . yes
C(1) C(4) C(2) 31.05(8) . . . yes
C(1) C(4) C(3) 61.6(2) . . . yes
C(1) C(4) C(5) 58.4(2) . . . yes
C(2) C(4) C(3) 30.5(1) . . . yes
C(2) C(4) C(5) 89.5(2) . . . yes
C(3) C(4) C(5) 120.0(3) . . . yes
N(1) C(5) C(1) 31.9(1) . . . yes
N(1) C(5) C(2) 62.1(1) . . . yes
N(1) C(5) C(3) 92.6(2) . . . yes
N(1) C(5) C(4) 122.9(3) . . . yes
C(1) C(5) C(2) 30.21(9) . . . yes
C(1) C(5) C(3) 60.7(1) . . . yes
C(1) C(5) C(4) 91.1(2) . . . yes
C(2) C(5) C(3) 30.51(9) . . . yes
C(2) C(5) C(4) 60.9(2) . . . yes
C(3) C(5) C(4) 30.4(2) . . . yes
O(2) C(6) C(1) 155.8(1) . . . yes
O(2) C(6) C(2) 175.6(2) . . . yes
O(2) C(6) C(3) 147.4(1) . . . yes
O(2) C(6) C(7) 57.0(1) . . . yes
O(2) C(6) C(8) 26.81(8) . . . yes
C(1) C(6) C(2) 28.0(1) . . . yes
C(1) C(6) C(3) 56.6(1) . . . yes
C(1) C(6) C(7) 98.8(2) . . . yes
C(1) C(6) C(8) 129.0(1) . . . yes
C(2) C(6) C(3) 28.6(1) . . . yes
C(2) C(6) C(7) 126.8(2) . . . yes
C(2) C(6) C(8) 156.5(2) . . . yes
C(3) C(6) C(7) 155.0(2) . . . yes
C(3) C(6) C(8) 170.7(2) . . . yes
C(7) C(6) C(8) 30.5(1) . . . yes
O(1) C(7) O(2) 56.46(9) . . . yes
O(1) C(7) C(1) 151.4(1) . . . yes
O(1) C(7) C(2) 167.9(2) . . . yes
O(1) C(7) C(6) 149.3(2) . . . yes
O(1) C(7) C(8) 28.0(1) . . . yes
O(2) C(7) C(1) 150.6(1) . . . yes
O(2) C(7) C(2) 123.2(1) . . . yes
O(2) C(7) C(6) 95.3(2) . . . yes
O(2) C(7) C(8) 28.5(1) . . . yes
C(1) C(7) C(2) 27.36(8) . . . yes
C(1) C(7) C(6) 55.3(1) . . . yes
C(1) C(7) C(8) 174.0(2) . . . yes
C(2) C(7) C(6) 28.0(1) . . . yes
C(2) C(7) C(8) 150.6(2) . . . yes
C(6) C(7) C(8) 123.1(2) . . . yes
O(1) C(8) O(2) 125.4(3) . . . yes
O(1) C(8) C(6) 142.0(2) . . . yes
O(1) C(8) C(7) 117.2(3) . . . yes
O(2) C(8) C(6) 91.4(2) . . . yes
O(2) C(8) C(7) 117.2(3) . . . yes
C(6) C(8) C(7) 26.4(1) . . . yes
N(2) C(9) C(10) 123.6(2) . . . yes
N(2) C(9) C(11) 92.1(2) . . . yes
N(2) C(9) C(12) 61.4(1) . . . yes
N(2) C(9) C(13) 31.0(1) . . . yes
N(2) C(9) C(14) 152.9(2) . . . yes
C(10) C(9) C(11) 31.4(1) . . . yes
C(10) C(9) C(12) 62.2(2) . . . yes
C(10) C(9) C(13) 92.6(2) . . . yes
C(10) C(9) C(14) 29.3(1) . . . yes
C(11) C(9) C(12) 30.78(9) . . . yes
C(11) C(9) C(13) 61.1(1) . . . yes
C(11) C(9) C(14) 60.8(1) . . . yes
C(12) C(9) C(13) 30.33(9) . . . yes
C(12) C(9) C(14) 91.6(1) . . . yes
C(13) C(9) C(14) 121.9(1) . . . yes
N(2) C(10) C(9) 27.6(1) . . . yes
N(2) C(10) C(11) 89.3(2) . . . yes
N(2) C(10) C(12) 59.25(10) . . . yes
N(2) C(10) C(13) 29.31(8) . . . yes
N(2) C(10) C(14) 150.6(2) . . . yes
N(2) C(10) C(15) 125.6(1) . . . yes
C(9) C(10) C(11) 116.9(2) . . . yes
C(9) C(10) C(12) 86.9(2) . . . yes
C(9) C(10) C(13) 57.0(1) . . . yes
C(9) C(10) C(14) 122.9(2) . . . yes
C(9) C(10) C(15) 97.9(2) . . . yes
C(11) C(10) C(12) 30.0(1) . . . yes
C(11) C(10) C(13) 60.0(1) . . . yes
C(11) C(10) C(14) 120.1(2) . . . yes
C(11) C(10) C(15) 145.2(2) . . . yes
C(12) C(10) C(13) 29.94(9) . . . yes
C(12) C(10) C(14) 150.1(2) . . . yes
C(12) C(10) C(15) 175.1(1) . . . yes
C(13) C(10) C(14) 179.0(2) . . . yes
C(13) C(10) C(15) 154.9(1) . . . yes
C(14) C(10) C(15) 25.0(1) . . . yes
N(2) C(11) C(9) 29.02(8) . . . yes
N(2) C(11) C(10) 60.7(1) . . . yes
N(2) C(11) C(12) 59.3(2) . . . yes
N(2) C(11) C(13) 29.04(8) . . . yes
N(2) C(11) C(14) 91.5(1) . . . yes
C(9) C(11) C(10) 31.6(1) . . . yes
C(9) C(11) C(12) 88.4(2) . . . yes
C(9) C(11) C(13) 58.1(1) . . . yes
C(9) C(11) C(14) 62.5(1) . . . yes
C(10) C(11) C(12) 120.0(2) . . . yes
C(10) C(11) C(13) 89.7(2) . . . yes
C(10) C(11) C(14) 30.9(1) . . . yes
C(12) C(11) C(13) 30.3(1) . . . yes
C(12) C(11) C(14) 150.9(2) . . . yes
C(13) C(11) C(14) 120.6(1) . . . yes
N(2) C(12) C(9) 29.69(8) . . . yes
N(2) C(12) C(10) 60.57(10) . . . yes
N(2) C(12) C(11) 90.5(2) . . . yes
N(2) C(12) C(13) 28.4(1) . . . yes
C(9) C(12) C(10) 30.88(8) . . . yes
C(9) C(12) C(11) 60.8(2) . . . yes
C(9) C(12) C(13) 58.1(2) . . . yes
C(10) C(12) C(11) 30.0(1) . . . yes
C(10) C(12) C(13) 89.0(2) . . . yes
C(11) C(12) C(13) 118.9(3) . . . yes
N(2) C(13) C(9) 31.0(1) . . . yes
N(2) C(13) C(10) 61.5(1) . . . yes
N(2) C(13) C(11) 91.8(2) . . . yes
N(2) C(13) C(12) 122.6(3) . . . yes
C(9) C(13) C(10) 30.49(8) . . . yes
C(9) C(13) C(11) 60.8(1) . . . yes
C(9) C(13) C(12) 91.6(2) . . . yes
C(10) C(13) C(11) 30.33(9) . . . yes
C(10) C(13) C(12) 61.1(2) . . . yes
C(11) C(13) C(12) 30.8(2) . . . yes
O(3) C(14) C(9) 156.5(1) 1_545 . . yes
O(3) C(14) C(10) 175.7(2) 1_545 . . yes
O(3) C(14) C(11) 146.7(1) 1_545 . . yes
O(3) C(14) C(15) 57.1(1) 1_545 . . yes
O(3) C(14) C(16) 26.41(7) 1_545 . 1_545 yes
C(9) C(14) C(10) 27.7(1) . . . yes
C(9) C(14) C(11) 56.71(10) . . . yes
C(9) C(14) C(15) 99.5(2) . . . yes
C(9) C(14) C(16) 130.2(1) . . 1_545 yes
C(10) C(14) C(11) 29.0(1) . . . yes
C(10) C(14) C(15) 127.2(2) . . . yes
C(10) C(14) C(16) 157.7(2) . . 1_545 yes
C(11) C(14) C(15) 156.2(2) . . . yes
C(11) C(14) C(16) 172.1(1) . . 1_545 yes
C(15) C(14) C(16) 31.0(1) . . 1_545 yes
O(3) C(15) O(4) 54.58(8) 1_545 . 1_545 yes
O(3) C(15) C(10) 123.1(1) 1_545 . . yes
O(3) C(15) C(14) 95.3(2) 1_545 . . yes
O(3) C(15) C(16) 27.1(1) 1_545 . 1_545 yes
O(4) C(15) C(10) 167.7(1) 1_545 . . yes
O(4) C(15) C(14) 147.2(2) 1_545 . . yes
O(4) C(15) C(16) 27.5(1) 1_545 . 1_545 yes
C(10) C(15) C(14) 27.8(1) . . . yes
C(10) C(15) C(16) 149.3(2) . . 1_545 yes
C(14) C(15) C(16) 121.9(2) . . 1_545 yes
Co(1) C(16) O(3) 60.6(1) . . . yes
Co(1) C(16) O(4) 60.5(1) . . . yes
Co(1) C(16) C(14) 149.6(1) . . 1_565 yes
Co(1) C(16) C(15) 170.1(2) . . 1_565 yes
O(3) C(16) O(4) 120.8(2) . . . yes
O(3) C(16) C(14) 93.9(2) . . 1_565 yes
O(3) C(16) C(15) 120.4(3) . . 1_565 yes
O(4) C(16) C(14) 143.8(2) . . 1_565 yes
O(4) C(16) C(15) 118.7(2) . . 1_565 yes
C(14) C(16) C(15) 27.1(1) 1_565 . 1_565 yes

loop_
_geom_bond_atom_site_label_1
_geom_bond_atom_site_label_2
_geom_bond_distance
_geom_bond_site_symmetry_1
_geom_bond_site_symmetry_2
_geom_bond_publ_flag
Co(1) O(3) 2.156(2) . . yes
Co(1) O(4) 2.152(2) . . yes
Co(1) O(5) 2.160(2) . . yes
Co(1) O(6) 2.008(2) . . yes
Co(1) N(1) 2.183(2) . . yes
Co(1) N(2) 2.116(2) . . yes
Co(1) C(16) 2.473(3) . . yes
O(1) O(2) 2.238(3) . . yes
O(1) O(5) 2.764(3) . 1_465 yes
O(1) C(7) 2.353(4) . . yes
O(1) C(8) 1.244(4) . . yes
O(2) O(6) 2.586(3) . 1_465 yes
O(2) O(6) 2.661(3) . 2_567 yes
O(2) C(6) 2.825(3) . . yes
O(2) C(7) 2.378(3) . . yes
O(2) C(8) 1.275(3) . . yes
O(3) O(4) 2.183(3) . . yes
O(3) O(5) 2.845(3) . 2_666 yes
O(3) C(14) 2.851(3) . 1_565 yes
O(3) C(15) 2.403(3) . 1_565 yes
O(3) C(16) 1.271(3) . . yes
O(4) C(15) 2.357(3) . 1_565 yes
O(4) C(16) 1.240(3) . . yes
O(5) O(6) 2.913(3) . . yes
O(5) N(2) 2.961(3) . . yes
O(6) N(1) 2.920(3) . . yes
N(1) C(1) 1.347(3) . . yes
N(1) C(2) 2.431(3) . . yes
N(1) C(3) 2.787(4) . . yes
N(1) C(4) 2.375(4) . . yes
N(1) C(5) 1.341(4) . . yes
N(2) C(9) 1.335(3) . . yes
N(2) C(10) 2.398(3) . . yes
N(2) C(11) 2.750(3) . . yes
N(2) C(12) 2.366(3) . . yes
N(2) C(13) 1.336(3) . . yes
C(1) C(2) 1.387(3) . . yes
C(1) C(3) 2.361(4) . . yes
C(1) C(4) 2.682(4) . . yes
C(1) C(5) 2.285(4) . . yes
C(1) C(6) 2.491(3) . . yes
C(1) C(7) 2.994(4) . . yes
C(2) C(3) 1.397(4) . . yes
C(2) C(4) 2.403(4) . . yes
C(2) C(5) 2.751(4) . . yes
C(2) C(6) 1.455(3) . . yes
C(2) C(7) 2.483(4) . . yes
C(3) C(4) 1.391(4) . . yes
C(3) C(5) 2.384(4) . . yes
C(3) C(6) 2.489(4) . . yes
C(4) C(5) 1.362(4) . . yes
C(6) C(7) 1.322(4) . . yes
C(6) C(8) 2.490(4) . . yes
C(7) C(8) 1.508(4) . . yes
C(9) C(10) 1.386(3) . . yes
C(9) C(11) 2.355(4) . . yes
C(9) C(12) 2.696(4) . . yes
C(9) C(13) 2.289(4) . . yes
C(9) C(14) 2.500(3) . . yes
C(10) C(11) 1.378(4) . . yes
C(10) C(12) 2.389(4) . . yes
C(10) C(13) 2.728(4) . . yes
C(10) C(14) 1.459(3) . . yes
C(10) C(15) 2.495(4) . . yes
C(11) C(12) 1.380(4) . . yes
C(11) C(13) 2.362(4) . . yes
C(11) C(14) 2.459(4) . . yes
C(12) C(13) 1.362(4) . . yes
C(14) C(15) 1.326(4) . . yes
C(14) C(16) 2.467(4) . 1_545 yes
C(15) C(16) 1.496(3) . 1_545 yes

loop_
_geom_contact_atom_site_label_1
_geom_contact_atom_site_label_2
_geom_contact_distance
_geom_contact_site_symmetry_1
_geom_contact_site_symmetry_2
_geom_contact_publ_flag
O(1) O(5) 2.764(3) . 1_465 ?
O(2) O(6) 2.586(3) . 1_465 ?
O(2) O(6) 2.661(3) . 2_567 ?
O(2) C(6) 2.825(3) . . ?
O(3) O(5) 2.845(3) . 2_666 ?
O(3) C(14) 2.851(3) . 1_565 ?
O(5) O(6) 2.913(3) . . ?
O(5) N(2) 2.961(3) . . ?
O(6) N(1) 2.920(3) . . ?
N(1) C(3) 2.787(4) . . ?
N(2) C(11) 2.750(3) . . ?
C(1) C(4) 2.682(4) . . ?
C(1) C(7) 2.994(4) . . ?
C(2) C(5) 2.751(4) . . ?
C(9) C(12) 2.696(4) . . ?
C(10) C(13) 2.728(4) . . ?
O(1) O(5) 2.764(3) . 1_465 ?
O(1) C(11) 3.471(3) . 2_566 ?
O(1) O(6) 3.525(3) . 1_465 ?
O(1) C(11) 3.599(4) . 1_565 ?
O(2) O(6) 2.586(3) . 1_465 ?
O(2) O(6) 2.661(3) . 2_567 ?
O(3) O(5) 2.845(3) . 2_666 ?
O(3) C(14) 2.851(3) . 1_565 ?
O(4) C(3) 3.227(4) . 1_655 ?
O(4) C(6) 3.414(3) . 1_655 ?
O(4) C(2) 3.510(3) . 1_655 ?
O(4) C(14) 3.545(3) . 1_565 ?
O(5) C(13) 3.527(4) . 2_666 ?
O(6) O(6) 3.404(4) . 2_657 ?
O(6) C(8) 3.409(3) . 1_645 ?
O(6) C(8) 3.518(3) . 2_567 ?
N(1) C(6) 3.585(4) . 2_567 ?
C(1) C(6) 3.454(4) . 2_567 ?
C(1) C(2) 3.509(4) . 2_567 ?
C(2) C(2) 3.561(5) . 2_567 ?
C(7) C(11) 3.455(4) . 2_566 ?
C(10) C(14) 3.560(4) . 2_656 ?
C(11) C(11) 3.517(5) . 2_556 ?
C(11) C(15) 3.589(4) . 2_656 ?

loop_
_geom_hbond_atom_site_label_D
_geom_hbond_atom_site_label_H
_geom_hbond_atom_site_label_A
_geom_hbond_site_symmetry_D
_geom_hbond_site_symmetry_H
_geom_hbond_site_symmetry_A
_geom_hbond_distance_DH
_geom_hbond_distance_HA
_geom_hbond_distance_DA
_geom_hbond_angle_DHA
_geom_hbond_publ_flag
O(5) H(13) O(3) . . 2_666 0.870 1.990 2.845(2) 167.179 no
